data_7025510
loop_
_publ_author_name
'Thomas, Tegan'
'Pugh, David'
'Parkin, Ivan P.'
'Carmalt, Claire J.'

_publ_section_title
;
 Syntheses, X-ray structures and CVD of titanium(IV) arsine complexes.
;
_journal_issue 22
_journal_name_full 'Dalton transactions (Cambridge, England : 2003)'
_journal_page_first 5325
_journal_page_last 5331
_journal_paper_doi 10.1039/c001359e
_journal_volume 39
_journal_year 2010
_chemical_formula_moiety 'C36 H30 As2 Cl4 Ti'
_chemical_formula_sum 'C36 H30 As2 Cl4 Ti'
_chemical_formula_weight 802.14
_chemical_name_systematic
;
?
;
_space_group_IT_number 2
_symmetry_cell_setting triclinic
_symmetry_Int_Tables_number 2
_symmetry_space_group_name_Hall '-P 1'
_symmetry_space_group_name_H-M 'P -1'
_atom_sites_solution_hydrogens geom
_atom_sites_solution_primary direct
_atom_sites_solution_secondary difmap
_audit_creation_method SHELXL-97
_cell_angle_alpha 108.824(5)
_cell_angle_beta 111.489(5)
_cell_angle_gamma 92.081(5)
_cell_formula_units_Z 1
_cell_length_a 9.686(3)
_cell_length_b 9.789(3)
_cell_length_c 10.237(3)
_cell_measurement_reflns_used 2262
_cell_measurement_temperature 150(2)
_cell_measurement_theta_max 26.67
_cell_measurement_theta_min 2.30
_cell_volume 841.6(4)
_computing_cell_refinement 'Bruker SAINT'
_computing_data_collection 'Bruker SMART'
_computing_data_reduction 'Bruker SAINT'
_computing_molecular_graphics 'ORTEP-III (Farrugia, 1997)'
_computing_publication_material 'PLATON (Spek, 2003), WinGX (Farrugia, 1999) and enCIFer (Allen et al., 2004).'
_computing_structure_refinement 'SHELXL-97 (Sheldrick, 1997)'
_computing_structure_solution 'SHELXS-97 (Sheldrick, 1997)'
_diffrn_ambient_temperature 150(2)
_diffrn_measured_fraction_theta_full 0.956
_diffrn_measured_fraction_theta_max 0.890
_diffrn_measurement_device_type 'Bruker SMART APEX diffractometer'
_diffrn_measurement_method '\w rotation with narrow frames'
_diffrn_radiation_monochromator graphite
_diffrn_radiation_source 'fine-focus sealed tube'
_diffrn_radiation_type MoK\a
_diffrn_radiation_wavelength 0.71073
_diffrn_reflns_av_R_equivalents 0.0280
_diffrn_reflns_av_sigmaI/netI 0.0561
_diffrn_reflns_limit_h_max 12
_diffrn_reflns_limit_h_min -12
_diffrn_reflns_limit_k_max 13
_diffrn_reflns_limit_k_min -12
_diffrn_reflns_limit_l_max 13
_diffrn_reflns_limit_l_min -13
_diffrn_reflns_number 6969
_diffrn_reflns_theta_full 25.00
_diffrn_reflns_theta_max 28.40
_diffrn_reflns_theta_min 2.91
_diffrn_standards_decay_% 0
_diffrn_standards_number 0
_exptl_absorpt_coefficient_mu 2.548
_exptl_absorpt_correction_T_max 0.9528
_exptl_absorpt_correction_T_min 0.4672
_exptl_absorpt_correction_type multi-scan
_exptl_absorpt_process_details 'SADABS v2.03'
_exptl_crystal_colour pink
_exptl_crystal_density_diffrn 1.582
_exptl_crystal_density_method 'not measured'
_exptl_crystal_description plate
_exptl_crystal_F_000 402
_exptl_crystal_size_max 0.35
_exptl_crystal_size_mid 0.25
_exptl_crystal_size_min 0.02
_refine_diff_density_max 1.230
_refine_diff_density_min -1.291
_refine_diff_density_rms 0.105
_refine_ls_extinction_method none
_refine_ls_goodness_of_fit_ref 1.053
_refine_ls_hydrogen_treatment constr
_refine_ls_matrix_type full
_refine_ls_number_parameters 305
_refine_ls_number_reflns 3757
_refine_ls_number_restraints 4
_refine_ls_restrained_S_all 1.057
_refine_ls_R_factor_all 0.0692
_refine_ls_R_factor_gt 0.0461
_refine_ls_shift/su_max 0.014
_refine_ls_shift/su_mean 0.001
_refine_ls_structure_factor_coef Fsqd
_refine_ls_weighting_details 'calc w=1/[\s^2^(Fo^2^)+(0.0585P)^2^+0.6576P] where P=(Fo^2^+2Fc^2^)/3'
_refine_ls_weighting_scheme calc
_refine_ls_wR_factor_gt 0.1092
_refine_ls_wR_factor_ref 0.1188
_reflns_number_gt 2810
_reflns_number_total 3757
_reflns_threshold_expression I>2\s(I)
_cod_data_source_file c001359e.txt
_cod_data_source_block Compound_2
_cod_depositor_comments
;
The following automatic conversions were performed:

'_symmetry_cell_setting' value 'Triclinic' changed to 'triclinic'
according to /home/saulius/struct/CIF-dictionaries/cif_core.dic
dictionary named 'cif_core.dic' version 2.4.2 from 2011-04-26.

Automatic conversion script
Id: cif_fix_values 1891 2012-01-12 08:04:46Z andrius 
;
_cod_original_cell_volume 841.7(5)
_cod_original_sg_symbol_H-M P-1
_cod_database_code 7025510

loop_
_symmetry_equiv_pos_as_xyz
'x, y, z'
'-x, -y, -z'

loop_
_atom_site_label
_atom_site_type_symbol
_atom_site_fract_x
_atom_site_fract_y
_atom_site_fract_z
_atom_site_U_iso_or_equiv
_atom_site_adp_type
_atom_site_occupancy
_atom_site_symmetry_multiplicity
_atom_site_calc_flag
_atom_site_refinement_flags
_atom_site_disorder_assembly
_atom_site_disorder_group
Ti1 Ti 0.5000 1.0000 1.0000 0.0262(2) Uani 1 2 d S . .
Cl1 Cl 0.33439(12) 1.14532(13) 0.92470(12) 0.0393(3) Uani 1 1 d . . .
Cl2 Cl 0.39361(11) 0.97771(13) 1.15807(11) 0.0366(3) Uani 1 1 d . . .
As1 As 0.29341(4) 0.76969(5) 0.77039(4) 0.02779(14) Uani 1 1 d D . .
C1A C 0.1270(7) 0.7174(8) 0.8199(8) 0.0292(8) Uani 0.663(3) 1 d P A 1
C2A C 0.0500(8) 0.8282(9) 0.8642(9) 0.0451(19) Uani 0.663(3) 1 d P A 1
H2A H 0.0820 0.9254 0.8746 0.054 Uiso 0.663(3) 1 calc PR A 1
C3A C -0.0741(11) 0.7958(12) 0.8933(12) 0.056(3) Uani 0.663(3) 1 d P A 1
H3A H -0.1279 0.8709 0.9225 0.067 Uiso 0.663(3) 1 calc PR A 1
C4A C -0.1189(13) 0.6564(13) 0.8802(14) 0.052(3) Uani 0.663(3) 1 d P A 1
H4A H -0.2033 0.6352 0.9011 0.063 Uiso 0.663(3) 1 calc PR A 1
C5A C -0.0433(8) 0.5477(8) 0.8373(8) 0.0410(17) Uani 0.663(3) 1 d P A 1
H5A H -0.0750 0.4514 0.8297 0.049 Uiso 0.663(3) 1 calc PR A 1
C6A C 0.0797(7) 0.5756(8) 0.8045(7) 0.0351(9) Uani 0.663(3) 1 d P A 1
H6A H 0.1304 0.4988 0.7721 0.042 Uiso 0.663(3) 1 calc PR A 1
C7A C 0.1975(7) 0.7952(9) 0.5831(7) 0.0292(8) Uani 0.663(3) 1 d PD A 1
C8A C 0.0418(7) 0.7767(7) 0.5169(7) 0.0326(14) Uani 0.663(3) 1 d P A 1
H8A H -0.0175 0.7433 0.5603 0.039 Uiso 0.663(3) 1 calc PR A 1
C9A C -0.0267(8) 0.8069(8) 0.3880(7) 0.0405(17) Uani 0.663(3) 1 d P A 1
H9A H -0.1335 0.7919 0.3409 0.049 Uiso 0.663(3) 1 calc PR A 1
C10A C 0.0583(10) 0.8584(8) 0.3278(8) 0.0466(19) Uani 0.663(3) 1 d P A 1
H10A H 0.0111 0.8788 0.2385 0.056 Uiso 0.663(3) 1 calc PR A 1
C11A C 0.210(3) 0.8803(15) 0.396(2) 0.052(4) Uani 0.663(3) 1 d P A 1
H11A H 0.2682 0.9212 0.3558 0.062 Uiso 0.663(3) 1 calc PR A 1
C12A C 0.2863(9) 0.8452(11) 0.5235(8) 0.0421(18) Uani 0.663(3) 1 d P A 1
H12A H 0.3930 0.8553 0.5663 0.050 Uiso 0.663(3) 1 calc PR A 1
C13A C 0.3649(8) 0.5824(7) 0.7201(10) 0.0292(8) Uani 0.663(3) 1 d PD A 1
C14A C 0.3182(9) 0.4907(9) 0.5652(9) 0.050(2) Uani 0.663(3) 1 d P A 1
H14A H 0.2547 0.5219 0.4885 0.060 Uiso 0.663(3) 1 calc PR A 1
C15A C 0.3652(10) 0.3564(9) 0.5266(11) 0.057(2) Uani 0.663(3) 1 d P A 1
H15A H 0.3366 0.2976 0.4236 0.068 Uiso 0.663(3) 1 calc PR A 1
C16A C 0.4515(9) 0.3092(11) 0.6352(14) 0.054(3) Uani 0.663(3) 1 d P A 1
H16A H 0.4817 0.2164 0.6079 0.065 Uiso 0.663(3) 1 calc PR A 1
C17A C 0.4963(10) 0.3943(12) 0.7853(14) 0.062(3) Uani 0.663(3) 1 d P A 1
H17A H 0.5586 0.3615 0.8612 0.074 Uiso 0.663(3) 1 calc PR A 1
C18A C 0.4492(7) 0.5289(8) 0.8243(8) 0.0351(9) Uani 0.663(3) 1 d P A 1
H18A H 0.4772 0.5852 0.9278 0.042 Uiso 0.663(3) 1 calc PR A 1
C1B C 0.0927(13) 0.7619(15) 0.7783(15) 0.0292(8) Uani 0.337(3) 1 d P A 2
C2B C 0.0854(14) 0.7315(14) 0.8998(13) 0.028(3) Uani 0.337(3) 1 d P A 2
H2B H 0.1728 0.7198 0.9744 0.034 Uiso 0.337(3) 1 calc PR A 2
C3B C -0.0545(18) 0.719(2) 0.9077(16) 0.029(3) Uani 0.337(3) 1 d P A 2
H3B H -0.0623 0.6972 0.9889 0.034 Uiso 0.337(3) 1 calc PR A 2
C4B C -0.1821(17) 0.7372(16) 0.8014(18) 0.040(3) Uani 0.337(3) 1 d P A 2
H4B H -0.2764 0.7282 0.8096 0.048 Uiso 0.337(3) 1 calc PR A 2
C5B C -0.1713(14) 0.7685(15) 0.6832(15) 0.037(3) Uani 0.337(3) 1 d P A 2
H5B H -0.2585 0.7808 0.6089 0.044 Uiso 0.337(3) 1 calc PR A 2
C6B C -0.0336(13) 0.7821(15) 0.6727(15) 0.0351(9) Uani 0.337(3) 1 d P A 2
H6B H -0.0262 0.8054 0.5920 0.042 Uiso 0.337(3) 1 calc PR A 2
C7B C 0.2405(14) 0.7911(18) 0.5733(12) 0.0292(8) Uani 0.337(3) 1 d PD A 2
C8B C 0.1849(14) 0.6649(14) 0.4385(13) 0.031(3) Uani 0.337(3) 1 d P A 2
H8B H 0.1788 0.5706 0.4455 0.037 Uiso 0.337(3) 1 calc PR A 2
C9B C 0.1393(14) 0.6750(15) 0.2976(14) 0.036(3) Uani 0.337(3) 1 d P A 2
H9B H 0.1037 0.5879 0.2106 0.043 Uiso 0.337(3) 1 calc PR A 2
C10B C 0.1447(14) 0.8068(15) 0.2816(15) 0.033(3) Uani 0.337(3) 1 d P A 2
H10B H 0.1038 0.8117 0.1839 0.040 Uiso 0.337(3) 1 calc PR A 2
C11B C 0.207(6) 0.930(4) 0.403(5) 0.052(4) Uani 0.337(3) 1 d P A 2
H11B H 0.2249 1.0210 0.3916 0.062 Uiso 0.337(3) 1 calc PR A 2
C12B C 0.2468(16) 0.9224(16) 0.5482(15) 0.031(3) Uani 0.337(3) 1 d P A 2
H12B H 0.2791 1.0116 0.6327 0.037 Uiso 0.337(3) 1 calc PR A 2
C13B C 0.3295(16) 0.5722(11) 0.725(2) 0.0292(8) Uani 0.337(3) 1 d PD A 2
C14B C 0.2392(13) 0.4737(13) 0.7301(13) 0.028(3) Uani 0.337(3) 1 d P A 2
H14B H 0.1496 0.4940 0.7446 0.034 Uiso 0.337(3) 1 calc PR A 2
C15B C 0.2829(15) 0.3345(14) 0.7124(14) 0.035(3) Uani 0.337(3) 1 d P A 2
H15B H 0.2177 0.2547 0.7044 0.043 Uiso 0.337(3) 1 calc PR A 2
C16B C 0.422(2) 0.3163(19) 0.707(2) 0.041(4) Uani 0.337(3) 1 d P A 2
H16B H 0.4532 0.2240 0.6984 0.049 Uiso 0.337(3) 1 calc PR A 2
C17B C 0.5137(16) 0.4254(18) 0.7129(17) 0.040(3) Uani 0.337(3) 1 d P A 2
H17B H 0.6075 0.4097 0.7064 0.048 Uiso 0.337(3) 1 calc PR A 2
C18B C 0.4718(14) 0.5626(16) 0.7289(15) 0.0351(9) Uani 0.337(3) 1 d P A 2
H18B H 0.5376 0.6445 0.7415 0.042 Uiso 0.337(3) 1 calc PR A 2

loop_
_atom_site_aniso_label
_atom_site_aniso_U_11
_atom_site_aniso_U_22
_atom_site_aniso_U_33
_atom_site_aniso_U_23
_atom_site_aniso_U_13
_atom_site_aniso_U_12
Ti1 0.0233(5) 0.0412(6) 0.0186(5) 0.0137(4) 0.0097(4) 0.0183(4)
Cl1 0.0398(6) 0.0554(7) 0.0325(5) 0.0220(5) 0.0176(5) 0.0333(5)
Cl2 0.0340(5) 0.0601(7) 0.0279(5) 0.0231(5) 0.0183(4) 0.0222(5)
As1 0.0237(2) 0.0427(3) 0.0240(2) 0.01532(18) 0.01360(17) 0.01313(17)
C1A 0.021(2) 0.0382(17) 0.0369(16) 0.0231(14) 0.0118(16) 0.0119(14)
C2A 0.054(4) 0.051(5) 0.078(5) 0.050(4) 0.052(4) 0.039(4)
C3A 0.063(6) 0.068(6) 0.098(8) 0.063(7) 0.067(6) 0.053(6)
C4A 0.065(7) 0.064(7) 0.078(7) 0.051(6) 0.058(6) 0.038(5)
C5A 0.050(4) 0.039(4) 0.052(4) 0.024(3) 0.033(4) 0.018(3)
C6A 0.0293(19) 0.045(3) 0.040(2) 0.026(2) 0.0142(18) 0.0113(18)
C7A 0.021(2) 0.0382(17) 0.0369(16) 0.0231(14) 0.0118(16) 0.0119(14)
C8A 0.030(3) 0.041(4) 0.026(3) 0.012(3) 0.009(3) 0.014(3)
C9A 0.039(4) 0.050(4) 0.029(3) 0.016(3) 0.007(3) 0.023(3)
C10A 0.065(5) 0.036(4) 0.027(4) 0.016(3) 0.001(4) 0.016(4)
C11A 0.062(4) 0.066(12) 0.035(4) 0.033(9) 0.016(3) -0.009(9)
C12A 0.038(4) 0.062(6) 0.029(4) 0.021(4) 0.012(3) 0.003(4)
C13A 0.021(2) 0.0382(17) 0.0369(16) 0.0231(14) 0.0118(16) 0.0119(14)
C14A 0.073(5) 0.063(5) 0.054(5) 0.044(4) 0.045(4) 0.053(4)
C15A 0.082(6) 0.051(5) 0.077(6) 0.036(5) 0.063(5) 0.039(4)
C16A 0.042(4) 0.046(6) 0.102(8) 0.051(6) 0.037(5) 0.024(4)
C17A 0.029(4) 0.054(6) 0.107(9) 0.062(7) 0.002(5) 0.009(4)
C18A 0.0293(19) 0.045(3) 0.040(2) 0.026(2) 0.0142(18) 0.0113(18)
C1B 0.021(2) 0.0382(17) 0.0369(16) 0.0231(14) 0.0118(16) 0.0119(14)
C2B 0.036(6) 0.039(7) 0.020(6) 0.014(5) 0.019(5) 0.013(5)
C3B 0.034(9) 0.039(11) 0.020(6) 0.016(7) 0.013(6) 0.020(7)
C4B 0.032(7) 0.042(8) 0.052(9) 0.006(7) 0.033(7) 0.016(6)
C5B 0.029(6) 0.040(8) 0.043(8) 0.016(6) 0.014(6) 0.018(6)
C6B 0.0293(19) 0.045(3) 0.040(2) 0.026(2) 0.0142(18) 0.0113(18)
C7B 0.021(2) 0.0382(17) 0.0369(16) 0.0231(14) 0.0118(16) 0.0119(14)
C8B 0.038(7) 0.029(7) 0.025(6) 0.004(5) 0.019(5) -0.007(5)
C9B 0.034(7) 0.039(8) 0.030(7) 0.005(6) 0.015(6) -0.007(6)
C10B 0.028(6) 0.044(8) 0.030(7) 0.022(6) 0.008(6) -0.001(6)
C11B 0.062(4) 0.066(12) 0.035(4) 0.033(9) 0.016(3) -0.009(9)
C12B 0.039(7) 0.023(7) 0.022(6) 0.012(6) -0.001(6) -0.002(6)
C13B 0.021(2) 0.0382(17) 0.0369(16) 0.0231(14) 0.0118(16) 0.0119(14)
C14B 0.032(6) 0.031(7) 0.033(6) 0.023(5) 0.015(5) 0.011(5)
C15B 0.042(7) 0.023(6) 0.038(7) 0.020(6) 0.004(6) 0.003(5)
C16B 0.056(11) 0.028(8) 0.035(9) 0.012(7) 0.012(8) 0.021(8)
C17B 0.032(7) 0.044(10) 0.030(7) 0.004(7) 0.005(6) 0.020(7)
C18B 0.0293(19) 0.045(3) 0.040(2) 0.026(2) 0.0142(18) 0.0113(18)

loop_
_atom_type_symbol
_atom_type_description
_atom_type_scat_dispersion_real
_atom_type_scat_dispersion_imag
_atom_type_scat_source
C C 0.0033 0.0016 'International Tables Vol C Tables 4.2.6.8 and 6.1.1.4'
H H 0.0000 0.0000 'International Tables Vol C Tables 4.2.6.8 and 6.1.1.4'
Cl Cl 0.1484 0.1585 'International Tables Vol C Tables 4.2.6.8 and 6.1.1.4'
Ti Ti 0.2776 0.4457 'International Tables Vol C Tables 4.2.6.8 and 6.1.1.4'
As As 0.0499 2.0058 'International Tables Vol C Tables 4.2.6.8 and 6.1.1.4'

loop_
_geom_angle_atom_site_label_1
_geom_angle_atom_site_label_2
_geom_angle_atom_site_label_3
_geom_angle
_geom_angle_site_symmetry_1
_geom_angle_site_symmetry_3
Cl1 Ti1 Cl1 180.0 2_677 .
Cl1 Ti1 Cl2 89.99(4) 2_677 .
Cl1 Ti1 Cl2 90.01(4) . .
Cl1 Ti1 Cl2 90.01(4) 2_677 2_677
Cl1 Ti1 Cl2 89.99(4) . 2_677
Cl2 Ti1 Cl2 180.0 . 2_677
Cl1 Ti1 As1 93.32(4) 2_677 .
Cl1 Ti1 As1 86.68(4) . .
Cl2 Ti1 As1 90.36(4) . .
Cl2 Ti1 As1 89.64(4) 2_677 .
Cl1 Ti1 As1 86.68(4) 2_677 2_677
Cl1 Ti1 As1 93.32(4) . 2_677
Cl2 Ti1 As1 89.64(4) . 2_677
Cl2 Ti1 As1 90.36(4) 2_677 2_677
As1 Ti1 As1 180.0 . 2_677
C7A As1 C13B 106.9(6) . .
C7A As1 C1A 104.3(3) . .
C13B As1 C1A 90.2(4) . .
C7A As1 C13A 104.9(3) . .
C1A As1 C13A 101.3(3) . .
C7A As1 C1B 86.1(4) . .
C13B As1 C1B 105.4(5) . .
C13A As1 C1B 116.5(4) . .
C13B As1 C7B 101.4(7) . .
C1A As1 C7B 117.2(4) . .
C13A As1 C7B 97.2(5) . .
C1B As1 C7B 99.5(5) . .
C7A As1 Ti1 116.8(2) . .
C13B As1 Ti1 122.4(5) . .
C1A As1 Ti1 111.9(2) . .
C13A As1 Ti1 115.9(2) . .
C1B As1 Ti1 112.9(4) . .
C7B As1 Ti1 112.3(5) . .
C6A C1A C2A 120.0(6) . .
C6A C1A As1 122.9(5) . .
C2A C1A As1 117.0(5) . .
C1A C2A C3A 119.5(7) . .
C1A C2A H2A 120.2 . .
C3A C2A H2A 120.2 . .
C4A C3A C2A 120.2(8) . .
C4A C3A H3A 119.9 . .
C2A C3A H3A 119.9 . .
C5A C4A C3A 120.4(8) . .
C5A C4A H4A 119.8 . .
C3A C4A H4A 119.8 . .
C4A C5A C6A 120.9(8) . .
C4A C5A H5A 119.6 . .
C6A C5A H5A 119.6 . .
C1A C6A C5A 118.9(6) . .
C1A C6A H6A 120.6 . .
C5A C6A H6A 120.6 . .
C12A C7A C8A 121.3(6) . .
C12A C7A As1 118.5(5) . .
C8A C7A As1 119.9(5) . .
C9A C8A C7A 119.8(6) . .
C9A C8A H8A 120.1 . .
C7A C8A H8A 120.1 . .
C10A C9A C8A 120.1(6) . .
C10A C9A H9A 119.9 . .
C8A C9A H9A 119.9 . .
C11A C10A C9A 119.6(9) . .
C11A C10A H10A 120.2 . .
C9A C10A H10A 120.2 . .
C10A C11A C12A 122.8(14) . .
C10A C11A H11A 118.6 . .
C12A C11A H11A 118.6 . .
C7A C12A C11A 116.3(11) . .
C7A C12A H12A 121.9 . .
C11A C12A H12A 121.9 . .
C18A C13A C14A 117.0(6) . .
C18A C13A As1 123.6(6) . .
C14A C13A As1 119.2(5) . .
C15A C14A C13A 120.3(7) . .
C15A C14A H14A 119.8 . .
C13A C14A H14A 119.8 . .
C16A C15A C14A 120.2(9) . .
C16A C15A H15A 119.9 . .
C14A C15A H15A 119.9 . .
C15A C16A C17A 120.7(8) . .
C15A C16A H16A 119.7 . .
C17A C16A H16A 119.7 . .
C16A C17A C18A 119.3(8) . .
C16A C17A H17A 120.4 . .
C18A C17A H17A 120.4 . .
C13A C18A C17A 122.4(8) . .
C13A C18A H18A 118.8 . .
C17A C18A H18A 118.8 . .
C6B C1B C2B 120.9(11) . .
C6B C1B As1 124.1(10) . .
C2B C1B As1 115.1(9) . .
C3B C2B C1B 117.5(12) . .
C3B C2B H2B 121.3 . .
C1B C2B H2B 121.3 . .
C4B C3B C2B 122.1(16) . .
C4B C3B H3B 118.9 . .
C2B C3B H3B 118.9 . .
C3B C4B C5B 119.1(14) . .
C3B C4B H4B 120.4 . .
C5B C4B H4B 120.4 . .
C4B C5B C6B 120.1(12) . .
C4B C5B H5B 120.0 . .
C6B C5B H5B 120.0 . .
C1B C6B C5B 120.3(12) . .
C1B C6B H6B 119.8 . .
C5B C6B H6B 119.8 . .
C12B C7B C8B 113.4(10) . .
C12B C7B As1 126.4(11) . .
C8B C7B As1 120.2(10) . .
C9B C8B C7B 122.2(12) . .
C9B C8B H8B 118.9 . .
C7B C8B H8B 118.9 . .
C10B C9B C8B 121.1(12) . .
C10B C9B H9B 119.5 . .
C8B C9B H9B 119.5 . .
C11B C10B C9B 120.4(19) . .
C11B C10B H10B 119.8 . .
C9B C10B H10B 119.8 . .
C10B C11B C12B 119(2) . .
C10B C11B H11B 120.6 . .
C12B C11B H11B 120.6 . .
C7B C12B C11B 123.5(19) . .
C7B C12B H12B 118.3 . .
C11B C12B H12B 118.3 . .
C14B C13B C18B 126.7(11) . .
C14B C13B As1 119.3(9) . .
C18B C13B As1 111.9(9) . .
C13B C14B C15B 115.9(11) . .
C13B C14B H14B 122.1 . .
C15B C14B H14B 122.1 . .
C16B C15B C14B 119.1(12) . .
C16B C15B H15B 120.4 . .
C14B C15B H15B 120.4 . .
C17B C16B C15B 121.5(13) . .
C17B C16B H16B 119.2 . .
C15B C16B H16B 119.2 . .
C16B C17B C18B 120.0(13) . .
C16B C17B H17B 120.0 . .
C18B C17B H17B 120.0 . .
C13B C18B C17B 115.9(12) . .
C13B C18B H18B 122.0 . .
C17B C18B H18B 122.0 . .

loop_
_geom_bond_atom_site_label_1
_geom_bond_atom_site_label_2
_geom_bond_distance
_geom_bond_site_symmetry_2
Ti1 Cl1 2.2713(11) 2_677
Ti1 Cl1 2.2713(11) .
Ti1 Cl2 2.2719(11) .
Ti1 Cl2 2.2719(11) 2_677
Ti1 As1 2.7238(7) .
Ti1 As1 2.7238(7) 2_677
As1 C7A 1.903(6) .
As1 C13B 1.914(9) .
As1 C1A 1.955(6) .
As1 C13A 1.963(6) .
As1 C1B 1.975(12) .
As1 C7B 1.975(9) .
C1A C6A 1.386(9) .
C1A C2A 1.388(9) .
C2A C3A 1.389(10) .
C2A H2A 0.9500 .
C3A C4A 1.365(14) .
C3A H3A 0.9500 .
C4A C5A 1.361(12) .
C4A H4A 0.9500 .
C5A C6A 1.392(9) .
C5A H5A 0.9500 .
C6A H6A 0.9500 .
C7A C12A 1.378(10) .
C7A C8A 1.385(8) .
C8A C9A 1.376(8) .
C8A H8A 0.9500 .
C9A C10A 1.361(11) .
C9A H9A 0.9500 .
C10A C11A 1.35(2) .
C10A H10A 0.9500 .
C11A C12A 1.403(19) .
C11A H11A 0.9500 .
C12A H12A 0.9500 .
C13A C18A 1.354(10) .
C13A C14A 1.432(11) .
C14A C15A 1.391(10) .
C14A H14A 0.9500 .
C15A C16A 1.352(12) .
C15A H15A 0.9500 .
C16A C17A 1.379(17) .
C16A H16A 0.9500 .
C17A C18A 1.394(12) .
C17A H17A 0.9500 .
C18A H18A 0.9500 .
C1B C6B 1.375(17) .
C1B C2B 1.393(17) .
C2B C3B 1.39(2) .
C2B H2B 0.9500 .
C3B C4B 1.38(2) .
C3B H3B 0.9500 .
C4B C5B 1.38(2) .
C4B H4B 0.9500 .
C5B C6B 1.381(17) .
C5B H5B 0.9500 .
C6B H6B 0.9500 .
C7B C12B 1.39(2) .
C7B C8B 1.424(19) .
C8B C9B 1.383(17) .
C8B H8B 0.9500 .
C9B C10B 1.353(18) .
C9B H9B 0.9500 .
C10B C11B 1.34(5) .
C10B H10B 0.9500 .
C11B C12B 1.43(4) .
C11B H11B 0.9500 .
C12B H12B 0.9500 .
C13B C14B 1.302(17) .
C13B C18B 1.373(16) .
C14B C15B 1.417(17) .
C14B H14B 0.9500 .
C15B C16B 1.39(2) .
C15B H15B 0.9500 .
C16B C17B 1.33(3) .
C16B H16B 0.9500 .
C17B C18B 1.39(2) .
C17B H17B 0.9500 .
C18B H18B 0.9500 .

loop_
_geom_torsion_atom_site_label_1
_geom_torsion_atom_site_label_2
_geom_torsion_atom_site_label_3
_geom_torsion_atom_site_label_4
_geom_torsion
_geom_torsion_site_symmetry_1
Cl1 Ti1 As1 C7A -137.2(2) 2_677
Cl1 Ti1 As1 C7A 42.8(2) .
Cl2 Ti1 As1 C7A 132.8(2) .
Cl2 Ti1 As1 C7A -47.2(2) 2_677
Cl1 Ti1 As1 C13B -2.2(5) 2_677
Cl1 Ti1 As1 C13B 177.8(5) .
Cl2 Ti1 As1 C13B -92.2(5) .
Cl2 Ti1 As1 C13B 87.8(5) 2_677
Cl1 Ti1 As1 C1A 102.7(2) 2_677
Cl1 Ti1 As1 C1A -77.3(2) .
Cl2 Ti1 As1 C1A 12.7(2) .
Cl2 Ti1 As1 C1A -167.3(2) 2_677
Cl1 Ti1 As1 C13A -12.7(2) 2_677
Cl1 Ti1 As1 C13A 167.3(2) .
Cl2 Ti1 As1 C13A -102.7(2) .
Cl2 Ti1 As1 C13A 77.3(2) 2_677
Cl1 Ti1 As1 C1B 125.3(4) 2_677
Cl1 Ti1 As1 C1B -54.7(4) .
Cl2 Ti1 As1 C1B 35.3(4) .
Cl2 Ti1 As1 C1B -144.7(4) 2_677
Cl1 Ti1 As1 C7B -123.1(4) 2_677
Cl1 Ti1 As1 C7B 56.9(4) .
Cl2 Ti1 As1 C7B 146.9(4) .
Cl2 Ti1 As1 C7B -33.1(4) 2_677
C7A As1 C1A C6A 104.2(6) .
C13B As1 C1A C6A -3.3(8) .
C13A As1 C1A C6A -4.6(6) .
C1B As1 C1A C6A 134.2(16) .
C7B As1 C1A C6A 99.7(8) .
Ti1 As1 C1A C6A -128.6(5) .
C7A As1 C1A C2A -72.2(6) .
C13B As1 C1A C2A -179.7(8) .
C13A As1 C1A C2A 179.0(6) .
C1B As1 C1A C2A -42.2(13) .
C7B As1 C1A C2A -76.8(8) .
Ti1 As1 C1A C2A 54.9(6) .
C6A C1A C2A C3A 0.2(12) .
As1 C1A C2A C3A 176.7(7) .
C1A C2A C3A C4A 0.8(16) .
C2A C3A C4A C5A -0.5(18) .
C3A C4A C5A C6A -0.7(16) .
C2A C1A C6A C5A -1.4(10) .
As1 C1A C6A C5A -177.7(5) .
C4A C5A C6A C1A 1.6(12) .
C13B As1 C7A C12A -90.7(8) .
C1A As1 C7A C12A 174.6(7) .
C13A As1 C7A C12A -79.3(7) .
C1B As1 C7A C12A 164.4(8) .
C7B As1 C7A C12A -23(2) .
Ti1 As1 C7A C12A 50.6(8) .
C13B As1 C7A C8A 95.2(7) .
C1A As1 C7A C8A 0.6(7) .
C13A As1 C7A C8A 106.7(6) .
C1B As1 C7A C8A -9.7(7) .
C7B As1 C7A C8A 163(3) .
Ti1 As1 C7A C8A -123.4(6) .
C12A C7A C8A C9A 0.8(12) .
As1 C7A C8A C9A 174.6(5) .
C7A C8A C9A C10A -1.7(10) .
C8A C9A C10A C11A -0.3(13) .
C9A C10A C11A C12A 3.3(19) .
C8A C7A C12A C11A 2.0(14) .
As1 C7A C12A C11A -172.0(9) .
C10A C11A C12A C7A -4(2) .
C7A As1 C13A C18A 175.2(6) .
C13B As1 C13A C18A -83(4) .
C1A As1 C13A C18A -76.5(6) .
C1B As1 C13A C18A -91.7(7) .
C7B As1 C13A C18A 163.9(6) .
Ti1 As1 C13A C18A 44.8(6) .
C7A As1 C13A C14A -9.4(6) .
C13B As1 C13A C14A 92(4) .
C1A As1 C13A C14A 99.0(6) .
C1B As1 C13A C14A 83.8(7) .
C7B As1 C13A C14A -20.7(7) .
Ti1 As1 C13A C14A -139.7(5) .
C18A C13A C14A C15A -3.1(11) .
As1 C13A C14A C15A -178.9(6) .
C13A C14A C15A C16A 2.1(13) .
C14A C15A C16A C17A -1.1(14) .
C15A C16A C17A C18A 1.2(15) .
C14A C13A C18A C17A 3.3(10) .
As1 C13A C18A C17A 178.9(6) .
C16A C17A C18A C13A -2.4(14) .
C7A As1 C1B C6B -3.5(12) .
C13B As1 C1B C6B -110.0(13) .
C1A As1 C1B C6B -155(2) .
C13A As1 C1B C6B -108.3(12) .
C7B As1 C1B C6B -5.3(13) .
Ti1 As1 C1B C6B 113.9(11) .
C7A As1 C1B C2B 175.5(10) .
C13B As1 C1B C2B 69.0(12) .
C1A As1 C1B C2B 24.5(10) .
C13A As1 C1B C2B 70.7(11) .
C7B As1 C1B C2B 173.7(11) .
Ti1 As1 C1B C2B -67.1(10) .
C6B C1B C2B C3B 2(2) .
As1 C1B C2B C3B -177.5(12) .
C1B C2B C3B C4B -1(2) .
C2B C3B C4B C5B 0(3) .
C3B C4B C5B C6B 0(2) .
C2B C1B C6B C5B -2(2) .
As1 C1B C6B C5B 177.2(10) .
C4B C5B C6B C1B 1(2) .
C7A As1 C7B C12B 85(3) .
C13B As1 C7B C12B -159.4(13) .
C1A As1 C7B C12B 104.5(13) .
C13A As1 C7B C12B -148.9(12) .
C1B As1 C7B C12B 92.6(13) .
Ti1 As1 C7B C12B -27.1(14) .
C7A As1 C7B C8B -93(3) .
C13B As1 C7B C8B 22.9(10) .
C1A As1 C7B C8B -73.2(10) .
C13A As1 C7B C8B 33.4(10) .
C1B As1 C7B C8B -85.1(11) .
Ti1 As1 C7B C8B 155.3(9) .
C12B C7B C8B C9B -1.2(18) .
As1 C7B C8B C9B 176.7(9) .
C7B C8B C9B C10B -0.5(19) .
C8B C9B C10B C11B 6(3) .
C9B C10B C11B C12B -9(5) .
C8B C7B C12B C11B -2(3) .
As1 C7B C12B C11B 180(3) .
C10B C11B C12B C7B 8(5) .
C7A As1 C13B C14B -100.9(14) .
C1A As1 C13B C14B 4.2(14) .
C13A As1 C13B C14B 178(5) .
C1B As1 C13B C14B -10.3(16) .
C7B As1 C13B C14B -113.7(15) .
Ti1 As1 C13B C14B 120.5(13) .
C7A As1 C13B C18B 94.6(12) .
C1A As1 C13B C18B -160.3(12) .
C13A As1 C13B C18B 13(3) .
C1B As1 C13B C18B -174.8(11) .
C7B As1 C13B C18B 81.8(12) .
Ti1 As1 C13B C18B -44.1(14) .
C18B C13B C14B C15B -11(2) .
As1 C13B C14B C15B -173.1(10) .
C13B C14B C15B C16B 6(2) .
C14B C15B C16B C17B -2(2) .
C15B C16B C17B C18B 2(3) .
C14B C13B C18B C17B 10(3) .
As1 C13B C18B C17B 173.6(11) .
C16B C17B C18B C13B -5(2) .
